data_4516679
loop_
_publ_author_name
'Lichtenberg, Crispin'
'Adelhardt, Mario'
'Gianetti, Thomas L.'
'Meyer, Karsten'
'de Bruin, Bas'
'Gr\"utzmacher, Hansj\"org'

_publ_section_title
;
 Low-Valent Iron Mono-Diazadiene Compounds: Electronic Structure and
 Catalytic Application
;
_journal_issue 10
_journal_name_full 'ACS Catalysis'
_journal_page_first 6230
_journal_paper_doi 10.1021/acscatal.5b01416
_journal_volume 5
_journal_year 2015
_chemical_formula_moiety 'C32 H24 Cl2 Fe N2'
_chemical_formula_sum 'C32 H24 Cl2 Fe N2'
_chemical_formula_weight 563.28
_space_group_crystal_system monoclinic
_space_group_IT_number 14
_space_group_name_Hall '-P 2ybc'
_space_group_name_H-M_alt 'P 1 21/c 1'
_atom_sites_solution_hydrogens geom
_audit_creation_date 2015-04-16
_audit_creation_method
;
Olex2 1.2
(compiled 2015.01.26 svn.r3150 for OlexSys, GUI svn.r4998)
;
_cell_angle_alpha 90
_cell_angle_beta 99.058(2)
_cell_angle_gamma 90
_cell_formula_units_Z 4
_cell_length_a 19.5314(5)
_cell_length_b 9.7274(2)
_cell_length_c 13.9300(4)
_cell_measurement_reflns_used 8616
_cell_measurement_temperature 296(2)
_cell_measurement_theta_max 30.05
_cell_measurement_theta_min 2.34
_cell_volume 2613.55(11)
_computing_molecular_graphics 'Olex2 (Dolomanov et al., 2009)'
_computing_publication_material 'Olex2 (Dolomanov et al., 2009)'
_computing_structure_refinement 'ShelXL (Sheldrick, 2008)'
_diffrn_ambient_temperature 296.15
_diffrn_measured_fraction_theta_full 0.995
_diffrn_measured_fraction_theta_max 0.967
_diffrn_measurement_device_type 'Bruker APEX-II CCD'
_diffrn_measurement_method '\f and \w scans'
_diffrn_radiation_monochromator graphite
_diffrn_radiation_type MoK\a
_diffrn_radiation_wavelength 0.71073
_diffrn_reflns_av_R_equivalents 0.0619
_diffrn_reflns_av_unetI/netI 0.0550
_diffrn_reflns_Laue_measured_fraction_full 0.995
_diffrn_reflns_Laue_measured_fraction_max 0.967
_diffrn_reflns_limit_h_max 27
_diffrn_reflns_limit_h_min -27
_diffrn_reflns_limit_k_max 13
_diffrn_reflns_limit_k_min -13
_diffrn_reflns_limit_l_max 19
_diffrn_reflns_limit_l_min -19
_diffrn_reflns_number 34180
_diffrn_reflns_point_group_measured_fraction_full 0.995
_diffrn_reflns_point_group_measured_fraction_max 0.967
_diffrn_reflns_theta_full 25.242
_diffrn_reflns_theta_max 30.132
_diffrn_reflns_theta_min 2.112
_diffrn_standards_number 0
_exptl_absorpt_coefficient_mu 0.806
_exptl_absorpt_correction_T_max 0.8622
_exptl_absorpt_correction_T_min 0.7186
_exptl_absorpt_correction_type empirical
_exptl_absorpt_process_details
;
SADABS-2012/1 (Bruker,2012) was used for absorption correction.
wR2(int) was 0.1051 before and 0.0564 after correction.
The Ratio of minimum to maximum transmission is 0.8334.
The \l/2 correction factor is 0.0015.
;
_exptl_crystal_colour green
_exptl_crystal_colour_primary green
_exptl_crystal_density_diffrn 1.432
_exptl_crystal_description needle
_exptl_crystal_F_000 1160
_exptl_crystal_size_max 0.56
_exptl_crystal_size_mid 0.11
_exptl_crystal_size_min 0.03
_refine_diff_density_max 0.469
_refine_diff_density_min -0.514
_refine_diff_density_rms 0.082
_refine_ls_extinction_method none
_refine_ls_goodness_of_fit_ref 1.057
_refine_ls_hydrogen_treatment constr
_refine_ls_matrix_type full
_refine_ls_number_parameters 334
_refine_ls_number_reflns 7452
_refine_ls_number_restraints 0
_refine_ls_restrained_S_all 1.057
_refine_ls_R_factor_all 0.0670
_refine_ls_R_factor_gt 0.0367
_refine_ls_shift/su_max 0.001
_refine_ls_shift/su_mean 0.000
_refine_ls_structure_factor_coef Fsqd
_refine_ls_weighting_details 'w=1/[\s^2^(Fo^2^)+(0.0465P)^2^] where P=(Fo^2^+2Fc^2^)/3'
_refine_ls_weighting_scheme calc
_refine_ls_wR_factor_gt 0.0868
_refine_ls_wR_factor_ref 0.0982
_reflns_Friedel_coverage 0.000
_reflns_number_gt 5389
_reflns_number_total 7452
_reflns_threshold_expression 'I > 2\s(I)'
_cod_data_source_file cs5b01416_si_003.cif
_cod_data_source_block Compound1a
_cod_database_code 4516679
_shelx_space_group_comment
;
The symmetry employed for this shelxl refinement is uniquely defined
by the following loop, which should always be used as a source of
symmetry information in preference to the above space-group names.
They are only intended as comments.
;
_shelx_estimated_absorpt_t_max 0.976
_shelx_estimated_absorpt_t_min 0.661
_olex2_refinement_description
;
1. Fixed Uiso
 At 1.2 times of:
  All C(H) groups
2.a Ternary CH refined with riding coordinates:
 C1(H1), C16(H16)
2.b Aromatic/amide H refined with riding coordinates:
 C4(H4), C5(H5), C11(H11), C15(H15), C8(H8), C10(H10), C12(H12), C9(H9),
 C14(H14), C13(H13), C19(H19), C20(H20), C23(H23), C30(H30), C25(H25), C24(H24),
  C26(H26), C27(H27), C29(H29), C28(H28), C31(H31), C32(H32)
;
_shelx_shelxl_version_number 2014/7
_olex2_submission_special_instructions 'No special instructions were received'

loop_
_space_group_symop_operation_xyz
'x, y, z'
'-x, y+1/2, -z+1/2'
'-x, -y, -z'
'x, -y-1/2, z-1/2'

loop_
_atom_site_label
_atom_site_type_symbol
_atom_site_fract_x
_atom_site_fract_y
_atom_site_fract_z
_atom_site_U_iso_or_equiv
_atom_site_adp_type
_atom_site_occupancy
_atom_site_site_symmetry_order
_atom_site_calc_flag
_atom_site_refinement_flags_posn
Fe1 Fe 0.25039(2) 0.69130(3) 0.42569(2) 0.01510(8) Uani 1 1 d .
Cl1 Cl 0.30998(2) 0.87645(5) 0.48982(3) 0.01971(11) Uani 1 1 d .
Cl2 Cl 0.20770(3) 0.53763(5) 0.52119(4) 0.02335(12) Uani 1 1 d .
C1 C 0.34345(10) 0.5741(2) 0.25995(14) 0.0175(4) Uani 1 1 d .
H1 H 0.3389 0.5819 0.1891 0.021 Uiso 1 1 calc R
C6 C 0.36128(10) 0.3683(2) 0.37743(15) 0.0190(4) Uani 1 1 d .
C2 C 0.40508(10) 0.6606(2) 0.30135(15) 0.0192(4) Uani 1 1 d .
C7 C 0.34529(9) 0.4219(2) 0.28298(14) 0.0170(4) Uani 1 1 d .
C4 C 0.41000(11) 0.5763(2) 0.47441(15) 0.0223(4) Uani 1 1 d .
H4 H 0.4180 0.6103 0.5376 0.027 Uiso 1 1 calc R
C3 C 0.43131(10) 0.6673(2) 0.40083(15) 0.0207(4) Uani 1 1 d .
C5 C 0.38072(11) 0.4517(2) 0.46462(15) 0.0225(4) Uani 1 1 d .
H5 H 0.3713 0.4123 0.5220 0.027 Uiso 1 1 calc R
C11 C 0.35922(10) 0.2250(2) 0.38914(16) 0.0233(4) Uani 1 1 d .
H11 H 0.3684 0.1881 0.4514 0.028 Uiso 1 1 calc R
C15 C 0.43147(11) 0.7485(2) 0.23716(17) 0.0295(5) Uani 1 1 d .
H15 H 0.4149 0.7421 0.1710 0.035 Uiso 1 1 calc R
C8 C 0.32855(10) 0.3318(2) 0.20526(15) 0.0226(4) Uani 1 1 d .
H8 H 0.3174 0.3674 0.1428 0.027 Uiso 1 1 calc R
C10 C 0.34389(11) 0.1374(2) 0.31084(17) 0.0276(5) Uani 1 1 d .
H10 H 0.3443 0.0427 0.3204 0.033 Uiso 1 1 calc R
C12 C 0.48116(11) 0.7681(2) 0.43265(18) 0.0277(5) Uani 1 1 d .
H12 H 0.4979 0.7761 0.4987 0.033 Uiso 1 1 calc R
C9 C 0.32800(11) 0.1908(2) 0.21822(17) 0.0277(5) Uani 1 1 d .
H9 H 0.3170 0.1327 0.1650 0.033 Uiso 1 1 calc R
C14 C 0.48175(12) 0.8451(3) 0.2697(2) 0.0396(6) Uani 1 1 d .
H14 H 0.4992 0.9023 0.2257 0.047 Uiso 1 1 calc R
C13 C 0.50582(12) 0.8558(3) 0.3679(2) 0.0360(6) Uani 1 1 d .
H13 H 0.5387 0.9222 0.3906 0.043 Uiso 1 1 calc R
C16 C 0.09783(9) 0.83065(18) 0.34613(13) 0.0143(4) Uani 1 1 d .
H16 H 0.0702 0.7532 0.3638 0.017 Uiso 1 1 calc R
C17 C 0.10977(9) 0.92416(19) 0.43412(14) 0.0158(4) Uani 1 1 d .
C22 C 0.05440(9) 0.90000(18) 0.26037(13) 0.0145(4) Uani 1 1 d .
C18 C 0.14752(10) 1.04632(19) 0.43365(14) 0.0175(4) Uani 1 1 d .
C19 C 0.17392(10) 1.09749(19) 0.34765(15) 0.0197(4) Uani 1 1 d .
H19 H 0.2155 1.1459 0.3592 0.024 Uiso 1 1 calc R
C21 C 0.07948(10) 1.01468(19) 0.21590(14) 0.0160(4) Uani 1 1 d .
C20 C 0.14519(10) 1.08275(19) 0.25407(15) 0.0186(4) Uani 1 1 d .
H20 H 0.1697 1.1199 0.2082 0.022 Uiso 1 1 calc R
C23 C -0.01027(10) 0.8458(2) 0.22415(14) 0.0180(4) Uani 1 1 d .
H23 H -0.0261 0.7688 0.2536 0.022 Uiso 1 1 calc R
C30 C 0.08137(11) 0.8875(2) 0.51640(14) 0.0206(4) Uani 1 1 d .
H30 H 0.0548 0.8080 0.5154 0.025 Uiso 1 1 calc R
C25 C -0.02646(10) 1.0154(2) 0.09857(14) 0.0196(4) Uani 1 1 d .
H25 H -0.0535 1.0549 0.0447 0.023 Uiso 1 1 calc R
C24 C -0.05152(10) 0.9046(2) 0.14479(14) 0.0200(4) Uani 1 1 d .
H24 H -0.0956 0.8700 0.1228 0.024 Uiso 1 1 calc R
C26 C 0.03883(11) 1.0674(2) 0.13234(14) 0.0190(4) Uani 1 1 d .
H26 H 0.0561 1.1389 0.0988 0.023 Uiso 1 1 calc R
C27 C 0.16050(11) 1.1229(2) 0.52011(15) 0.0236(4) Uani 1 1 d .
H27 H 0.1881 1.2012 0.5226 0.028 Uiso 1 1 calc R
C29 C 0.09229(12) 0.9682(2) 0.59970(15) 0.0258(5) Uani 1 1 d .
H29 H 0.0723 0.9443 0.6537 0.031 Uiso 1 1 calc R
C28 C 0.13309(12) 1.0842(2) 0.60143(16) 0.0275(5) Uani 1 1 d .
H28 H 0.1422 1.1366 0.6578 0.033 Uiso 1 1 calc R
C31 C 0.23811(10) 0.69129(19) 0.21805(14) 0.0177(4) Uani 1 1 d .
H31 H 0.2474 0.6850 0.1547 0.021 Uiso 1 1 calc R
C32 C 0.17507(10) 0.76101(19) 0.23801(14) 0.0163(4) Uani 1 1 d .
H32 H 0.1435 0.7973 0.1874 0.020 Uiso 1 1 calc R
N1 N 0.27999(8) 0.63944(16) 0.28824(11) 0.0153(3) Uani 1 1 d .
N2 N 0.16442(8) 0.77096(15) 0.32557(11) 0.0138(3) Uani 1 1 d .

loop_
_atom_site_aniso_label
_atom_site_aniso_U_11
_atom_site_aniso_U_22
_atom_site_aniso_U_33
_atom_site_aniso_U_23
_atom_site_aniso_U_13
_atom_site_aniso_U_12
Fe1 0.01573(14) 0.01928(14) 0.01008(13) 0.00072(10) 0.00140(11) 0.00028(11)
Cl1 0.0206(2) 0.0221(2) 0.0162(2) -0.00173(17) 0.00204(19) -0.00185(18)
Cl2 0.0214(2) 0.0278(3) 0.0209(2) 0.00745(19) 0.0038(2) -0.00156(19)
C1 0.0147(9) 0.0264(10) 0.0113(9) 0.0028(7) 0.0018(8) 0.0053(8)
C6 0.0117(9) 0.0259(10) 0.0200(10) 0.0017(8) 0.0044(8) 0.0042(8)
C2 0.0130(9) 0.0236(10) 0.0217(10) 0.0028(8) 0.0045(8) 0.0041(7)
C7 0.0110(9) 0.0238(10) 0.0167(10) 0.0012(7) 0.0038(8) 0.0040(7)
C4 0.0215(10) 0.0301(11) 0.0148(10) -0.0026(8) 0.0013(8) 0.0055(9)
C3 0.0146(9) 0.0257(10) 0.0217(10) -0.0004(8) 0.0024(8) 0.0048(8)
C5 0.0226(10) 0.0308(11) 0.0145(10) 0.0053(8) 0.0043(8) 0.0066(9)
C11 0.0171(10) 0.0274(11) 0.0254(11) 0.0072(8) 0.0034(9) 0.0013(8)
C15 0.0200(11) 0.0416(13) 0.0270(12) 0.0099(10) 0.0036(10) 0.0005(10)
C8 0.0194(10) 0.0316(11) 0.0180(10) -0.0023(8) 0.0066(9) 0.0006(8)
C10 0.0214(11) 0.0223(10) 0.0408(13) 0.0008(9) 0.0105(10) -0.0009(9)
C12 0.0178(10) 0.0334(12) 0.0309(13) -0.0031(9) 0.0006(9) 0.0026(9)
C9 0.0249(11) 0.0299(11) 0.0306(12) -0.0104(9) 0.0111(10) -0.0044(9)
C14 0.0253(12) 0.0475(15) 0.0466(16) 0.0148(12) 0.0079(12) -0.0087(11)
C13 0.0182(11) 0.0373(13) 0.0514(16) 0.0020(11) 0.0023(11) -0.0068(10)
C16 0.0133(9) 0.0157(9) 0.0140(9) 0.0005(7) 0.0027(7) 0.0000(7)
C17 0.0138(9) 0.0184(9) 0.0141(9) -0.0017(7) -0.0004(7) 0.0046(7)
C22 0.0146(9) 0.0160(9) 0.0132(9) -0.0020(7) 0.0033(7) 0.0031(7)
C18 0.0151(9) 0.0181(9) 0.0182(10) -0.0019(7) -0.0010(8) 0.0044(7)
C19 0.0162(9) 0.0158(9) 0.0267(11) -0.0018(8) 0.0027(8) -0.0002(7)
C21 0.0161(9) 0.0159(9) 0.0168(9) -0.0017(7) 0.0053(8) 0.0025(7)
C20 0.0179(9) 0.0153(9) 0.0234(10) 0.0006(7) 0.0052(8) -0.0001(7)
C23 0.0170(9) 0.0198(9) 0.0171(10) -0.0004(7) 0.0021(8) -0.0011(7)
C30 0.0231(10) 0.0211(10) 0.0179(10) -0.0004(8) 0.0037(8) 0.0058(8)
C25 0.0219(10) 0.0226(10) 0.0131(9) -0.0029(7) -0.0009(8) 0.0061(8)
C24 0.0159(9) 0.0248(10) 0.0183(10) -0.0039(8) -0.0003(8) 0.0002(8)
C26 0.0239(10) 0.0165(9) 0.0175(10) 0.0008(7) 0.0058(8) 0.0034(8)
C27 0.0227(11) 0.0192(10) 0.0262(11) -0.0060(8) -0.0041(9) 0.0040(8)
C29 0.0346(12) 0.0277(11) 0.0161(10) -0.0001(8) 0.0064(9) 0.0114(9)
C28 0.0361(13) 0.0251(11) 0.0185(11) -0.0072(8) -0.0044(10) 0.0102(9)
C31 0.0197(10) 0.0217(10) 0.0119(9) 0.0002(7) 0.0027(8) 0.0026(8)
C32 0.0171(9) 0.0189(9) 0.0119(9) -0.0008(7) -0.0007(8) 0.0035(7)
N1 0.0140(8) 0.0180(8) 0.0140(8) -0.0002(6) 0.0028(6) 0.0025(6)
N2 0.0132(7) 0.0125(7) 0.0156(8) -0.0011(6) 0.0020(6) 0.0010(6)

loop_
_atom_type_symbol
_atom_type_description
_atom_type_scat_dispersion_real
_atom_type_scat_dispersion_imag
_atom_type_scat_source
C C 0.0033 0.0016 'International Tables Vol C Tables 4.2.6.8 and 6.1.1.4'
H H 0.0000 0.0000 'International Tables Vol C Tables 4.2.6.8 and 6.1.1.4'
Cl Cl 0.1484 0.1585 'International Tables Vol C Tables 4.2.6.8 and 6.1.1.4'
Fe Fe 0.3463 0.8444 'International Tables Vol C Tables 4.2.6.8 and 6.1.1.4'
N N 0.0061 0.0033 'International Tables Vol C Tables 4.2.6.8 and 6.1.1.4'

loop_
_geom_angle_atom_site_label_1
_geom_angle_atom_site_label_2
_geom_angle_atom_site_label_3
_geom_angle
Cl2 Fe1 Cl1 120.94(2)
N1 Fe1 Cl1 110.31(4)
N1 Fe1 Cl2 123.31(5)
N1 Fe1 N2 78.38(6)
N2 Fe1 Cl1 105.73(4)
N2 Fe1 Cl2 107.39(4)
C2 C1 H1 106.5
C2 C1 C7 118.29(16)
C7 C1 H1 106.5
N1 C1 H1 106.5
N1 C1 C2 107.85(15)
N1 C1 C7 110.58(15)
C7 C6 C5 124.30(19)
C7 C6 C11 118.09(19)
C11 C6 C5 117.61(18)
C3 C2 C1 123.37(17)
C15 C2 C1 116.80(19)
C15 C2 C3 119.4(2)
C6 C7 C1 123.76(18)
C8 C7 C1 117.15(17)
C8 C7 C6 119.08(19)
C3 C4 H4 115.1
C5 C4 H4 115.1
C5 C4 C3 129.8(2)
C2 C3 C4 124.38(19)
C2 C3 C12 118.16(19)
C12 C3 C4 117.45(19)
C6 C5 H5 115.1
C4 C5 C6 129.73(19)
C4 C5 H5 115.1
C6 C11 H11 119.1
C10 C11 C6 121.9(2)
C10 C11 H11 119.1
C2 C15 H15 119.3
C14 C15 C2 121.5(2)
C14 C15 H15 119.3
C7 C8 H8 119.0
C9 C8 C7 121.9(2)
C9 C8 H8 119.0
C11 C10 H10 120.2
C11 C10 C9 119.7(2)
C9 C10 H10 120.2
C3 C12 H12 119.3
C13 C12 C3 121.4(2)
C13 C12 H12 119.3
C8 C9 H9 120.3
C10 C9 C8 119.4(2)
C10 C9 H9 120.3
C15 C14 H14 120.3
C13 C14 C15 119.3(2)
C13 C14 H14 120.3
C12 C13 H13 120.0
C14 C13 C12 120.1(2)
C14 C13 H13 120.0
C17 C16 H16 106.2
C22 C16 H16 106.2
C22 C16 C17 111.56(15)
N2 C16 H16 106.2
N2 C16 C17 111.17(15)
N2 C16 C22 114.82(14)
C18 C17 C16 121.36(16)
C30 C17 C16 118.73(17)
C30 C17 C18 119.91(18)
C21 C22 C16 120.87(17)
C23 C22 C16 118.90(16)
C23 C22 C21 120.20(18)
C17 C18 C19 123.12(17)
C17 C18 C27 118.07(18)
C27 C18 C19 118.81(18)
C18 C19 H19 116.2
C20 C19 C18 127.63(18)
C20 C19 H19 116.2
C22 C21 C20 123.07(18)
C26 C21 C22 117.89(17)
C26 C21 C20 119.03(17)
C19 C20 C21 127.43(18)
C19 C20 H20 116.3
C21 C20 H20 116.3
C22 C23 H23 119.5
C24 C23 C22 121.00(18)
C24 C23 H23 119.5
C17 C30 H30 119.6
C29 C30 C17 120.8(2)
C29 C30 H30 119.6
C24 C25 H25 120.0
C24 C25 C26 120.08(19)
C26 C25 H25 120.0
C23 C24 H24 120.4
C25 C24 C23 119.28(18)
C25 C24 H24 120.4
C21 C26 H26 119.3
C25 C26 C21 121.37(18)
C25 C26 H26 119.3
C18 C27 H27 119.4
C28 C27 C18 121.2(2)
C28 C27 H27 119.4
C30 C29 H29 120.4
C28 C29 C30 119.28(19)
C28 C29 H29 120.4
C27 C28 H28 119.8
C29 C28 C27 120.5(2)
C29 C28 H28 119.8
C32 C31 H31 120.2
N1 C31 H31 120.2
N1 C31 C32 119.50(17)
C31 C32 H32 120.5
N2 C32 C31 118.97(17)
N2 C32 H32 120.5
C1 N1 Fe1 133.16(12)
C31 N1 Fe1 111.14(12)
C31 N1 C1 115.01(15)
C16 N2 Fe1 129.09(11)
C32 N2 Fe1 111.42(12)
C32 N2 C16 119.48(16)

loop_
_geom_bond_atom_site_label_1
_geom_bond_atom_site_label_2
_geom_bond_distance
Fe1 Cl1 2.2514(5)
Fe1 Cl2 2.2470(5)
Fe1 N1 2.1455(15)
Fe1 N2 2.1513(16)
C1 H1 0.9800
C1 C2 1.507(3)
C1 C7 1.515(3)
C1 N1 1.500(2)
C6 C7 1.404(3)
C6 C5 1.461(3)
C6 C11 1.405(3)
C2 C3 1.401(3)
C2 C15 1.394(3)
C7 C8 1.391(3)
C4 H4 0.9300
C4 C3 1.463(3)
C4 C5 1.338(3)
C3 C12 1.404(3)
C5 H5 0.9300
C11 H11 0.9300
C11 C10 1.379(3)
C15 H15 0.9300
C15 C14 1.383(3)
C8 H8 0.9300
C8 C9 1.383(3)
C10 H10 0.9300
C10 C9 1.380(3)
C12 H12 0.9300
C12 C13 1.382(3)
C9 H9 0.9300
C14 H14 0.9300
C14 C13 1.379(4)
C13 H13 0.9300
C16 H16 0.9800
C16 C17 1.515(3)
C16 C22 1.511(3)
C16 N2 1.493(2)
C17 C18 1.399(3)
C17 C30 1.396(3)
C22 C21 1.401(3)
C22 C23 1.388(3)
C18 C19 1.464(3)
C18 C27 1.405(3)
C19 H19 0.9300
C19 C20 1.343(3)
C21 C20 1.467(3)
C21 C26 1.399(3)
C20 H20 0.9300
C23 H23 0.9300
C23 C24 1.385(3)
C30 H30 0.9300
C30 C29 1.390(3)
C25 H25 0.9300
C25 C24 1.384(3)
C25 C26 1.384(3)
C24 H24 0.9300
C26 H26 0.9300
C27 H27 0.9300
C27 C28 1.380(3)
C29 H29 0.9300
C29 C28 1.379(3)
C28 H28 0.9300
C31 H31 0.9300
C31 C32 1.470(3)
C31 N1 1.276(2)
C32 H32 0.9300
C32 N2 1.273(2)

loop_
_geom_torsion_atom_site_label_1
_geom_torsion_atom_site_label_2
_geom_torsion_atom_site_label_3
_geom_torsion_atom_site_label_4
_geom_torsion
Cl1 Fe1 N1 C1 73.75(16)
Cl1 Fe1 N1 C31 -96.02(13)
Cl1 Fe1 N2 C16 -78.68(14)
Cl1 Fe1 N2 C32 102.22(13)
Cl2 Fe1 N1 C1 -80.30(17)
Cl2 Fe1 N1 C31 109.93(13)
Cl2 Fe1 N2 C16 51.71(15)
Cl2 Fe1 N2 C32 -127.39(12)
C1 C2 C3 C4 10.2(3)
C1 C2 C3 C12 -169.44(18)
C1 C2 C15 C14 171.3(2)
C1 C7 C8 C9 -179.41(18)
C6 C7 C8 C9 -0.8(3)
C6 C11 C10 C9 -2.0(3)
C2 C1 C7 C6 50.9(2)
C2 C1 C7 C8 -130.50(19)
C2 C1 N1 Fe1 -57.7(2)
C2 C1 N1 C31 111.80(18)
C2 C3 C12 C13 -2.2(3)
C2 C15 C14 C13 -0.7(4)
C7 C1 C2 C3 -55.4(2)
C7 C1 C2 C15 131.76(19)
C7 C1 N1 Fe1 73.1(2)
C7 C1 N1 C31 -117.45(18)
C7 C6 C5 C4 -25.7(3)
C7 C6 C11 C10 1.7(3)
C7 C8 C9 C10 0.6(3)
C4 C3 C12 C13 178.1(2)
C3 C2 C15 C14 -1.8(3)
C3 C4 C5 C6 0.2(4)
C3 C12 C13 C14 -0.3(3)
C5 C6 C7 C1 -2.5(3)
C5 C6 C7 C8 178.96(18)
C5 C6 C11 C10 -177.62(18)
C5 C4 C3 C2 21.8(3)
C5 C4 C3 C12 -158.5(2)
C11 C6 C7 C1 178.18(17)
C11 C6 C7 C8 -0.4(3)
C11 C6 C5 C4 153.6(2)
C11 C10 C9 C8 0.8(3)
C15 C2 C3 C4 -177.11(19)
C15 C2 C3 C12 3.2(3)
C15 C14 C13 C12 1.8(4)
C16 C17 C18 C19 4.3(3)
C16 C17 C18 C27 -175.70(17)
C16 C17 C30 C29 178.44(18)
C16 C22 C21 C20 -6.1(3)
C16 C22 C21 C26 175.20(16)
C16 C22 C23 C24 -179.06(17)
C17 C16 C22 C21 65.7(2)
C17 C16 C22 C23 -116.24(18)
C17 C16 N2 Fe1 41.6(2)
C17 C16 N2 C32 -139.34(17)
C17 C18 C19 C20 32.4(3)
C17 C18 C27 C28 -4.2(3)
C17 C30 C29 C28 -1.5(3)
C22 C16 C17 C18 -64.4(2)
C22 C16 C17 C30 114.67(19)
C22 C16 N2 Fe1 169.45(12)
C22 C16 N2 C32 -11.5(2)
C22 C21 C20 C19 -33.7(3)
C22 C21 C26 C25 4.9(3)
C22 C23 C24 C25 2.8(3)
C18 C17 C30 C29 -2.5(3)
C18 C19 C20 C21 1.7(3)
C18 C27 C28 C29 0.3(3)
C19 C18 C27 C28 175.79(19)
C21 C22 C23 C24 -1.0(3)
C20 C21 C26 C25 -173.81(17)
C23 C22 C21 C20 175.84(17)
C23 C22 C21 C26 -2.9(3)
C30 C17 C18 C19 -174.75(18)
C30 C17 C18 C27 5.3(3)
C30 C29 C28 C27 2.6(3)
C24 C25 C26 C21 -3.2(3)
C26 C21 C20 C19 145.0(2)
C26 C25 C24 C23 -0.8(3)
C27 C18 C19 C20 -147.6(2)
C31 C32 N2 Fe1 4.4(2)
C31 C32 N2 C16 -174.78(16)
C32 C31 N1 Fe1 -6.7(2)
C32 C31 N1 C1 -178.46(16)
N1 Fe1 N2 C16 173.25(15)
N1 Fe1 N2 C32 -5.85(13)
N1 C1 C2 C3 71.0(2)
N1 C1 C2 C15 -101.88(19)
N1 C1 C7 C6 -74.1(2)
N1 C1 C7 C8 104.47(19)
N1 C31 C32 N2 1.6(3)
N2 Fe1 N1 C1 176.41(17)
N2 Fe1 N1 C31 6.63(13)
N2 C16 C17 C18 65.2(2)
N2 C16 C17 C30 -115.76(18)
N2 C16 C22 C21 -62.0(2)
N2 C16 C22 C23 116.14(18)
